data_2240346
loop_
_publ_author_name
'Kanazawa, Hitoshi'
'Inada, Aya'

_publ_section_title
;
 Crystal structure of \g-ethyl-<small>L</small>-glutamate <i>N</i>-carboxy
 anhydride
;
_journal_issue 1
_journal_name_full 'Acta Crystallographica Section E'
_journal_page_first 110
_journal_page_last 112
_journal_paper_doi 10.1107/S2056989014027170
_journal_volume 71
_journal_year 2015
_chemical_formula_iupac 'C8 H11 N O5'
_chemical_formula_moiety 'C8 H11 N O5'
_chemical_formula_sum 'C8 H11 N O5'
_chemical_formula_weight 201.18
_chemical_name_common
;
\g-Ethyl-<i>L</i>-glutamate <i>N</i>-carboxy anhydride
;
_chemical_name_systematic
;
(<i>S</i>)-4-[2-(Ethoxycarbonyl)ethyl]-1,3-oxazolidine-2,5-dione
;
_space_group_IT_number 18
_symmetry_cell_setting orthorhombic
_symmetry_space_group_name_Hall 'P 2 2ab'
_symmetry_space_group_name_H-M 'P 21 21 2'
_atom_sites_solution_hydrogens geom
_atom_sites_solution_primary direct
_atom_sites_solution_secondary difmap
_audit_creation_method 'by CrystalStructure 4.0'
_cell_angle_alpha 90.00
_cell_angle_beta 90.00
_cell_angle_gamma 90.00
_cell_formula_units_Z 4
_cell_length_a 7.9337(19)
_cell_length_b 20.581(5)
_cell_length_c 5.8405(14)
_cell_measurement_temperature 293(2)
_cell_measurement_theta_max 27.48
_cell_measurement_theta_min 3.24
_cell_volume 953.7(4)
_computing_cell_refinement
;
CrystalClear (Rigaku, 2009)
;
_computing_data_collection
;
CrystalClear (Rigaku, 2009)
;
_computing_data_reduction
;
CrystalClear (Rigaku, 2009)
;
_computing_molecular_graphics
;
CrystalStructure (Rigaku, 2010) and Mercury (Macrae <i>et al.</i>,
2008)
;
_computing_publication_material
;
CrystalStructure (Rigaku, 2010)
;
_computing_structure_refinement
;
SHELXL97 (Sheldrick, 2008)
;
_computing_structure_solution
;
SIR2004 (Burla <i>et al.</i>,  2005)
;
_diffrn_ambient_temperature 293(2)
_diffrn_detector_area_resol_mean 6.827
_diffrn_measured_fraction_theta_full 0.998
_diffrn_measured_fraction_theta_max 0.998
_diffrn_measurement_device_type 'Rigaku XtaLAB mini'
_diffrn_measurement_method \w
_diffrn_radiation_monochromator graphite
_diffrn_radiation_source 'fine-focus sealed tube'
_diffrn_radiation_type MoK\a
_diffrn_radiation_wavelength 0.71069
_diffrn_reflns_av_R_equivalents 0.0239
_diffrn_reflns_av_sigmaI/netI 0.0192
_diffrn_reflns_limit_h_max 10
_diffrn_reflns_limit_h_min -10
_diffrn_reflns_limit_k_max 26
_diffrn_reflns_limit_k_min -26
_diffrn_reflns_limit_l_max 7
_diffrn_reflns_limit_l_min -7
_diffrn_reflns_number 9982
_diffrn_reflns_theta_full 27.48
_diffrn_reflns_theta_max 27.48
_diffrn_reflns_theta_min 3.24
_exptl_absorpt_coefficient_mu 0.118
_exptl_absorpt_correction_T_max 0.9837
_exptl_absorpt_correction_T_min 0.9263
_exptl_absorpt_correction_type multi-scan
_exptl_absorpt_process_details
;
(<i>REQAB</i>; Rigaku, 1998)
;
_exptl_crystal_colour colorless
_exptl_crystal_density_diffrn 1.401
_exptl_crystal_density_method 'not measured'
_exptl_crystal_description prism
_exptl_crystal_F_000 424
_exptl_crystal_size_max 0.66
_exptl_crystal_size_mid 0.39
_exptl_crystal_size_min 0.14
_refine_diff_density_max 0.158
_refine_diff_density_min -0.157
_refine_ls_extinction_method none
_refine_ls_goodness_of_fit_ref 1.025
_refine_ls_hydrogen_treatment mixed
_refine_ls_matrix_type full
_refine_ls_number_parameters 131
_refine_ls_number_reflns 2190
_refine_ls_number_restraints 0
_refine_ls_restrained_S_all 1.025
_refine_ls_R_factor_all 0.0364
_refine_ls_R_factor_gt 0.0338
_refine_ls_shift/su_max 0.010
_refine_ls_shift/su_mean 0.001
_refine_ls_structure_factor_coef Fsqd
_refine_ls_weighting_details 'calc w=1/[\s^2^(Fo^2^)+(0.0385P)^2^+0.1670P] where P=(Fo^2^+2Fc^2^)/3'
_refine_ls_weighting_scheme calc
_refine_ls_wR_factor_gt 0.0801
_refine_ls_wR_factor_ref 0.0814
_reflns_number_gt 2042
_reflns_number_total 2190
_reflns_threshold_expression I>2\s(I)
_cod_data_source_file is5383sup1.cif
_cod_data_source_block I
_cod_database_code 2240346
_cod_database_fobs_code 2240346
_shelxl_version_number 97

loop_
_symmetry_equiv_pos_as_xyz
'x, y, z'
'x+1/2, -y+1/2, -z'
'-x+1/2, y+1/2, -z'
'-x, -y, z'

loop_
_atom_site_type_symbol
_atom_site_label
_atom_site_fract_x
_atom_site_fract_y
_atom_site_fract_z
_atom_site_U_iso_or_equiv
_atom_site_adp_type
_atom_site_calc_flag
_atom_site_occupancy
O O1 -0.02731(16) 0.77067(6) -0.0480(2) 0.0538(4) Uani d 1.0
O O2 0.10460(14) 0.72562(4) 0.25649(18) 0.0385(3) Uani d 1.0
O O3 0.27691(18) 0.70878(5) 0.5536(2) 0.0548(4) Uani d 1.0
O O4 0.19733(14) 0.94889(5) 0.93375(19) 0.0417(3) Uani d 1.0
O O5 0.26952(18) 1.03085(5) 0.7069(2) 0.0539(4) Uani d 1.0
N N1 0.15491(17) 0.82887(6) 0.1795(2) 0.0344(3) Uani d 1.0
C C1 0.06782(19) 0.77729(7) 0.1092(3) 0.0355(3) Uani d 1.0
C C2 0.22322(19) 0.74470(6) 0.4126(3) 0.0340(3) Uani d 1.0
C C3 0.26475(17) 0.81536(6) 0.3704(2) 0.0283(3) Uani d 1.0
C C4 0.23203(19) 0.85660(6) 0.5828(3) 0.0318(3) Uani d 1.0
C C5 0.2829(3) 0.92684(7) 0.5461(3) 0.0425(4) Uani d 1.0
C C6 0.24451(18) 0.96852(6) 0.7513(3) 0.0336(3) Uani d 1.0
C C7 0.2257(3) 1.07707(7) 0.8886(4) 0.0504(5) Uani d 1.0
C C8 0.3640(3) 1.08564(9) 1.0556(4) 0.0575(5) Uani d 1.0
H H1 0.156(3) 0.8596(10) 0.108(4) 0.0517 Uiso d 1.0
H H3 0.3827 0.8197 0.3231 0.0339 Uiso calc 1.0
H H4A 0.1132 0.8547 0.6210 0.0381 Uiso calc 1.0
H H4B 0.2950 0.8389 0.7108 0.0381 Uiso calc 1.0
H H5A 0.4027 0.9288 0.5139 0.0509 Uiso calc 1.0
H H5B 0.2234 0.9439 0.4140 0.0509 Uiso calc 1.0
H H7A 0.1261 1.0617 0.9682 0.0604 Uiso calc 1.0
H H7B 0.1990 1.1188 0.8204 0.0604 Uiso calc 1.0
H H8A 0.4623 1.1017 0.9782 0.0689 Uiso calc 1.0
H H8B 0.3895 1.0446 1.1259 0.0689 Uiso calc 1.0
H H8C 0.3301 1.1161 1.1711 0.0689 Uiso calc 1.0

loop_
_atom_site_aniso_label
_atom_site_aniso_U_11
_atom_site_aniso_U_22
_atom_site_aniso_U_33
_atom_site_aniso_U_12
_atom_site_aniso_U_13
_atom_site_aniso_U_23
O1 0.0582(7) 0.0549(7) 0.0482(7) -0.0087(6) -0.0192(6) -0.0092(6)
O2 0.0425(6) 0.0261(4) 0.0470(6) -0.0067(4) -0.0017(5) -0.0028(5)
O3 0.0817(9) 0.0355(5) 0.0473(6) 0.0005(6) -0.0118(7) 0.0098(5)
O4 0.0598(7) 0.0274(4) 0.0380(6) -0.0052(5) 0.0094(6) -0.0030(4)
O5 0.0899(9) 0.0257(5) 0.0461(6) -0.0118(6) 0.0003(7) 0.0003(5)
N1 0.0486(7) 0.0267(5) 0.0280(5) -0.0060(5) -0.0048(5) 0.0024(5)
C1 0.0387(7) 0.0328(7) 0.0349(7) -0.0035(6) -0.0014(6) -0.0044(6)
C2 0.0431(7) 0.0275(6) 0.0313(7) -0.0004(6) 0.0049(7) -0.0027(6)
C3 0.0323(6) 0.0269(6) 0.0256(6) -0.0043(5) 0.0016(5) -0.0021(5)
C4 0.0411(7) 0.0278(6) 0.0264(6) -0.0037(5) 0.0040(6) -0.0032(5)
C5 0.0633(10) 0.0333(7) 0.0308(7) -0.0130(7) 0.0052(8) -0.0035(6)
C6 0.0402(7) 0.0245(6) 0.0361(7) -0.0054(5) -0.0046(6) 0.0002(5)
C7 0.0536(9) 0.0243(6) 0.0732(11) 0.0023(7) -0.0051(9) -0.0090(7)
C8 0.0606(10) 0.0450(9) 0.0668(12) 0.0006(8) -0.0007(10) -0.0164(9)

loop_
_atom_type_symbol
_atom_type_description
_atom_type_scat_dispersion_real
_atom_type_scat_dispersion_imag
_atom_type_scat_source
C C 0.0033 0.0016 'International Tables Vol C Tables 4.2.6.8 and 6.1.1.4'
H H 0.0000 0.0000 'International Tables Vol C Tables 4.2.6.8 and 6.1.1.4'
N N 0.0061 0.0033 'International Tables Vol C Tables 4.2.6.8 and 6.1.1.4'
O O 0.0106 0.0060 'International Tables Vol C Tables 4.2.6.8 and 6.1.1.4'

loop_
_geom_angle_atom_site_label_1
_geom_angle_atom_site_label_2
_geom_angle_atom_site_label_3
_geom_angle
C2 O2 C1 109.58(10)
C6 O5 C7 116.82(14)
C1 N1 C3 113.46(12)
C1 N1 H1 119.9(15)
C3 N1 H1 125.7(15)
O1 C1 N1 130.91(15)
O1 C1 O2 121.12(13)
N1 C1 O2 107.97(12)
O3 C2 O2 122.09(13)
O3 C2 C3 129.38(14)
O2 C2 C3 108.53(11)
N1 C3 C2 100.35(11)
N1 C3 C4 114.75(11)
C2 C3 C4 111.48(11)
N1 C3 H3 110.0
C2 C3 H3 110.0
C4 C3 H3 110.0
C5 C4 C3 111.76(11)
C5 C4 H4A 109.3
C3 C4 H4A 109.3
C5 C4 H4B 109.3
C3 C4 H4B 109.3
H4A C4 H4B 107.9
C6 C5 C4 112.17(12)
C6 C5 H5A 109.2
C4 C5 H5A 109.2
C6 C5 H5B 109.2
C4 C5 H5B 109.2
H5A C5 H5B 107.9
O4 C6 O5 123.17(14)
O4 C6 C5 125.34(12)
O5 C6 C5 111.49(13)
O5 C7 C8 112.25(14)
O5 C7 H7A 109.2
C8 C7 H7A 109.2
O5 C7 H7B 109.2
C8 C7 H7B 109.2
H7A C7 H7B 107.9
C7 C8 H8A 109.5
C7 C8 H8B 109.5
H8A C8 H8B 109.5
C7 C8 H8C 109.5
H8A C8 H8C 109.5
H8B C8 H8C 109.5

loop_
_geom_bond_atom_site_label_1
_geom_bond_atom_site_label_2
_geom_bond_distance
O1 C1 1.1964(18)
O2 C2 1.3677(18)
O2 C1 1.3985(18)
O3 C2 1.1861(17)
O4 C6 1.1997(18)
O5 C6 1.3237(15)
O5 C7 1.467(2)
N1 C1 1.3314(18)
N1 C3 1.4423(18)
N1 H1 0.76(2)
C2 C3 1.5113(17)
C3 C4 1.5251(17)
C3 H3 0.9800
C4 C5 1.5159(18)
C4 H4A 0.9700
C4 H4B 0.9700
C5 C6 1.505(2)
C5 H5A 0.9700
C5 H5B 0.9700
C7 C8 1.478(3)
C7 H7A 0.9700
C7 H7B 0.9700
C8 H8A 0.9600
C8 H8B 0.9600
C8 H8C 0.9600

loop_
_geom_hbond_atom_site_label_D
_geom_hbond_atom_site_label_H
_geom_hbond_atom_site_label_A
_geom_hbond_site_symmetry_A
_geom_hbond_distance_DH
_geom_hbond_distance_HA
_geom_hbond_distance_DA
_geom_hbond_angle_DHA
_geom_hbond_publ_flag
N1 H1 O4 1_554 0.76(2) 2.13(2) 2.8766(17) 170(2) y

loop_
_geom_torsion_atom_site_label_1
_geom_torsion_atom_site_label_2
_geom_torsion_atom_site_label_3
_geom_torsion_atom_site_label_4
_geom_torsion
C3 N1 C1 O1 -176.31(16)
C3 N1 C1 O2 3.49(17)
C2 O2 C1 O1 176.53(14)
C2 O2 C1 N1 -3.30(16)
C1 O2 C2 O3 -178.76(14)
C1 O2 C2 C3 1.89(15)
C1 N1 C3 C2 -2.23(15)
C1 N1 C3 C4 -121.83(14)
O3 C2 C3 N1 -179.18(16)
O2 C2 C3 N1 0.11(14)
O3 C2 C3 C4 -57.2(2)
O2 C2 C3 C4 122.05(12)
N1 C3 C4 C5 -70.08(16)
C2 C3 C4 C5 176.72(13)
C3 C4 C5 C6 177.65(13)
C7 O5 C6 O4 -4.1(2)
C7 O5 C6 C5 176.04(14)
C4 C5 C6 O4 8.0(2)
C4 C5 C6 O5 -172.05(13)
C6 O5 C7 C8 84.9(2)
